data_4106797
loop_
_publ_author_name
'Lucas D. DeVries'
'Paul M. Barron'
'Evan P. Hurley'
'Chunhua Hu'
'Wonyoung Choe'

_publ_contact_author_address
; 
New York University
Department of Chemistry
100 Washington Square East Room 1001
New York, NY 10003-6688
USA 
;
_publ_contact_author_name 'Hu, Chunhua'
_publ_section_title
;
 "Nanoscale Lattice Fence" in a Metal-Organic Framework: Interplay between
 Hinged Topology and Highly Anisotropic Thermal Response
;
_journal_name_full 'Journal of the American Chemical Society'
_journal_page_first 14848
_journal_page_last 14851
_journal_paper_doi 10.1021/ja2032822
_journal_volume 133
_journal_year 2011
_chemical_formula_sum 'C40 H26 Cd I2 N8'
_chemical_formula_weight 984.89
_chemical_name_systematic
; 
 ? 
;
_space_group_IT_number 58
_symmetry_cell_setting orthorhombic
_symmetry_space_group_name_Hall '-P 2 2n'
_symmetry_space_group_name_H-M 'P n n m'
_atom_sites_solution_hydrogens geom
_atom_sites_solution_primary direct
_atom_sites_solution_secondary difmap
_audit_creation_method SHELXL-97
_cell_angle_alpha 90.00
_cell_angle_beta 90.00
_cell_angle_gamma 90.00
_cell_formula_units_Z 2
_cell_length_a 8.9939(17)
_cell_length_b 18.270(4)
_cell_length_c 20.380(4)
_cell_measurement_reflns_used 9281
_cell_measurement_temperature 297(2)
_cell_measurement_theta_max 24.92
_cell_measurement_theta_min 2.23
_cell_volume 3348.8(12)
_computing_cell_refinement 'Bruker SMART'
_computing_data_collection 'Bruker SMART'
_computing_data_reduction 'Bruker SAINT'
_computing_molecular_graphics 'Bruker SHELXTL'
_computing_publication_material 'Bruker SHELXTL'
_computing_structure_refinement 'Bruker SHELXTL'
_computing_structure_solution 'Bruker SHELXTL'
_diffrn_ambient_temperature 297(2)
_diffrn_measured_fraction_theta_full 0.999
_diffrn_measured_fraction_theta_max 0.999
_diffrn_measurement_device_type 'Bruker SMART APEX CCD area detector'
_diffrn_measurement_method 'omega scans'
_diffrn_radiation_monochromator graphite
_diffrn_radiation_source 'fine-focus sealed tube'
_diffrn_radiation_type MoK\a
_diffrn_radiation_wavelength 0.71073
_diffrn_reflns_av_R_equivalents 0.0482
_diffrn_reflns_av_sigmaI/netI 0.0258
_diffrn_reflns_limit_h_max 11
_diffrn_reflns_limit_h_min -11
_diffrn_reflns_limit_k_max 22
_diffrn_reflns_limit_k_min -22
_diffrn_reflns_limit_l_max 25
_diffrn_reflns_limit_l_min -25
_diffrn_reflns_number 33421
_diffrn_reflns_theta_full 26.16
_diffrn_reflns_theta_max 26.16
_diffrn_reflns_theta_min 1.50
_exptl_absorpt_coefficient_mu 1.271
_exptl_absorpt_correction_T_max 0.9052
_exptl_absorpt_correction_T_min 0.5161
_exptl_absorpt_correction_type numerical
_exptl_absorpt_process_details SADABS
_exptl_crystal_colour red
_exptl_crystal_density_diffrn 0.977
_exptl_crystal_description needle
_exptl_crystal_F_000 952
_exptl_crystal_size_max 0.60
_exptl_crystal_size_mid 0.10
_exptl_crystal_size_min 0.08
_refine_diff_density_max 1.370
_refine_diff_density_min -0.619
_refine_diff_density_rms 0.091
_refine_ls_extinction_method none
_refine_ls_goodness_of_fit_ref 1.034
_refine_ls_hydrogen_treatment constr
_refine_ls_matrix_type full
_refine_ls_number_parameters 143
_refine_ls_number_reflns 3447
_refine_ls_number_restraints 42
_refine_ls_restrained_S_all 1.096
_refine_ls_R_factor_all 0.0622
_refine_ls_R_factor_gt 0.0453
_refine_ls_shift/su_max 0.000
_refine_ls_shift/su_mean 0.000
_refine_ls_structure_factor_coef Fsqd
_refine_ls_weighting_details 'calc w=1/[\s^2^(Fo^2^)+(0.0834P)^2^+0.0000P] where P=(Fo^2^+2Fc^2^)/3'
_refine_ls_weighting_scheme calc
_refine_ls_wR_factor_gt 0.1240
_refine_ls_wR_factor_ref 0.1305
_reflns_number_gt 2605
_reflns_number_total 3447
_reflns_threshold_expression >2sigma(I)
_cod_data_source_file ja2032822_si_004.cif
_cod_data_source_block c7ch19-297k2fsq2
_cod_original_cell_volume 3348.7(11)
_cod_original_sg_symbol_H-M 'P n n m '
_cod_database_code 4106797

loop_
_symmetry_equiv_pos_as_xyz
'x, y, z'
'-x, -y, z'
'-x+1/2, y+1/2, -z+1/2'
'x+1/2, -y+1/2, -z+1/2'
'-x, -y, -z'
'x, y, -z'
'x-1/2, -y-1/2, z-1/2'
'-x-1/2, y-1/2, z-1/2'

loop_
_atom_site_label
_atom_site_type_symbol
_atom_site_fract_x
_atom_site_fract_y
_atom_site_fract_z
_atom_site_U_iso_or_equiv
_atom_site_adp_type
_atom_site_occupancy
_atom_site_symmetry_multiplicity
_atom_site_calc_flag
_atom_site_refinement_flags
Cd Cd 0.0000 0.0000 0.5000 0.04380(19) Uani 1 4 d S
I I -0.28843(5) 0.07513(2) 0.5000 0.0784(2) Uani 1 2 d S
N1 N 0.4266(4) 0.42981(16) 0.57199(15) 0.0532(8) Uani 1 1 d U
H1 H 0.4557 0.4603 0.5425 0.064 Uiso 0.50 1 calc PR
N2 N 0.5000 0.5000 0.8806(2) 0.0561(12) Uani 1 2 d S
N3 N 0.1306(6) 0.1182(2) 0.5000 0.0492(11) Uani 1 2 d S
C1 C 0.3638(5) 0.3624(2) 0.56068(18) 0.0572(10) Uani 1 1 d .
C2 C 0.3310(6) 0.3293(2) 0.6231(2) 0.0690(12) Uani 1 1 d U
H2 H 0.2868 0.2839 0.6299 0.083 Uiso 1 1 calc R
C3 C 0.3767(5) 0.3766(2) 0.6702(2) 0.0673(12) Uani 1 1 d U
H3 H 0.3715 0.3693 0.7153 0.081 Uiso 1 1 calc R
C4 C 0.4344(5) 0.4396(2) 0.6378(2) 0.0562(10) Uani 1 1 d U
C5 C 0.5000 0.5000 0.6702(3) 0.0576(15) Uani 1 2 d S
C6 C 0.5000 0.5000 0.7427(3) 0.0603(15) Uani 1 2 d S
C7 C 0.3697(6) 0.5030(3) 0.7789(2) 0.0726(13) Uani 1 1 d .
H7 H 0.2784 0.5053 0.7575 0.087 Uiso 1 1 calc R
C8 C 0.3751(6) 0.5025(3) 0.8463(2) 0.0702(12) Uani 1 1 d .
H8 H 0.2857 0.5040 0.8692 0.084 Uiso 1 1 calc R
C9 C 0.3342(7) 0.3311(3) 0.5000 0.0527(13) Uani 1 2 d SU
C10 C 0.2642(7) 0.2559(3) 0.5000 0.0490(13) Uani 1 2 d S
C11 C 0.3361(10) 0.1965(4) 0.4835(4) 0.058(3) Uani 0.50 1 d P
H11 H 0.4351 0.2007 0.4709 0.069 Uiso 0.50 1 calc PR
C12 C 0.2718(9) 0.1275(4) 0.4840(4) 0.055(3) Uani 0.50 1 d P
H12 H 0.3291 0.0870 0.4728 0.067 Uiso 0.50 1 calc PR
C13 C 0.0556(11) 0.1760(4) 0.5203(4) 0.062(2) Uani 0.50 1 d PU
H13 H -0.0420 0.1696 0.5343 0.075 Uiso 0.50 1 calc PR
C14 C 0.1176(10) 0.2480(4) 0.5218(3) 0.061(2) Uani 0.50 1 d PU
H14 H 0.0629 0.2879 0.5366 0.073 Uiso 0.50 1 calc PR

loop_
_atom_site_aniso_label
_atom_site_aniso_U_11
_atom_site_aniso_U_22
_atom_site_aniso_U_33
_atom_site_aniso_U_23
_atom_site_aniso_U_13
_atom_site_aniso_U_12
Cd 0.0591(4) 0.0338(3) 0.0385(3) 0.000 0.000 -0.0090(2)
I 0.0710(4) 0.0564(3) 0.1077(4) 0.000 0.000 0.0006(2)
N1 0.0721(19) 0.0435(15) 0.0442(15) 0.0020(12) -0.0010(14) -0.0165(14)
N2 0.069(3) 0.055(3) 0.044(2) 0.000 0.000 0.009(2)
N3 0.063(3) 0.030(2) 0.055(3) 0.000 0.000 -0.008(2)
C1 0.079(3) 0.041(2) 0.051(2) 0.0025(16) 0.000(2) -0.0184(19)
C2 0.089(2) 0.057(2) 0.061(2) 0.0059(17) 0.0025(19) -0.0226(19)
C3 0.090(3) 0.059(2) 0.0528(19) 0.0047(16) 0.0023(18) -0.0190(19)
C4 0.073(2) 0.0475(18) 0.0484(18) 0.0027(15) -0.0014(17) -0.0124(18)
C5 0.084(4) 0.047(3) 0.042(3) 0.000 0.000 -0.015(3)
C6 0.088(5) 0.050(3) 0.044(3) 0.000 0.000 -0.015(3)
C7 0.079(3) 0.087(3) 0.052(2) 0.001(2) -0.007(2) -0.006(3)
C8 0.075(3) 0.084(3) 0.052(2) 0.006(2) 0.005(2) 0.004(3)
C9 0.060(2) 0.043(2) 0.055(2) 0.000 0.000 -0.010(2)
C10 0.064(4) 0.037(3) 0.046(3) 0.000 0.000 -0.016(2)
C11 0.061(4) 0.054(4) 0.059(9) -0.004(3) 0.013(4) -0.021(4)
C12 0.061(4) 0.035(3) 0.070(10) -0.003(3) 0.008(4) -0.005(3)
C13 0.062(3) 0.059(3) 0.067(4) -0.004(2) 0.008(2) -0.004(3)
C14 0.063(3) 0.052(3) 0.067(4) -0.006(2) 0.004(2) -0.004(2)

loop_
_atom_type_symbol
_atom_type_description
_atom_type_scat_dispersion_real
_atom_type_scat_dispersion_imag
_atom_type_scat_source
C C 0.0033 0.0016 'International Tables Vol C Tables 4.2.6.8 and 6.1.1.4'
H H 0.0000 0.0000 'International Tables Vol C Tables 4.2.6.8 and 6.1.1.4'
N N 0.0061 0.0033 'International Tables Vol C Tables 4.2.6.8 and 6.1.1.4'
I I -0.4742 1.8119 'International Tables Vol C Tables 4.2.6.8 and 6.1.1.4'
Cd Cd -0.8075 1.2024 'International Tables Vol C Tables 4.2.6.8 and 6.1.1.4'

loop_
_exptl_crystal_face_index_h
_exptl_crystal_face_index_k
_exptl_crystal_face_index_l
_exptl_crystal_face_perp_dist
1.00 0.00 0.00 0.0400
-1.00 0.00 0.00 0.0400
0.00 1.00 0.00 0.0500
0.00 -1.00 0.00 0.0500
0.00 0.00 1.00 0.3000
0.00 0.00 -1.00 0.3000

loop_
_geom_angle_atom_site_label_1
_geom_angle_atom_site_label_2
_geom_angle_atom_site_label_3
_geom_angle
_geom_angle_site_symmetry_1
_geom_angle_site_symmetry_3
N2 Cd N2 180.0 7_565 3_546
N2 Cd N3 90.000(1) 7_565 5_556
N2 Cd N3 90.000(1) 3_546 5_556
N2 Cd N3 90.000(1) 7_565 .
N2 Cd N3 90.000(1) 3_546 .
N3 Cd N3 180.0 5_556 .
N2 Cd I 90.0 7_565 .
N2 Cd I 90.0 3_546 .
N3 Cd I 89.34(12) 5_556 .
N3 Cd I 90.66(12) . .
N2 Cd I 90.0 7_565 5_556
N2 Cd I 90.0 3_546 5_556
N3 Cd I 90.66(12) 5_556 5_556
N3 Cd I 89.34(12) . 5_556
I Cd I 180.000(16) . 5_556
C4 N1 C1 107.8(3) . .
C4 N1 H1 126.1 . .
C1 N1 H1 126.1 . .
C8 N2 C8 116.3(5) . 2_665
C8 N2 Cd 121.8(3) . 3_556
C8 N2 Cd 121.8(3) 2_665 3_556
C13 N3 C12 117.7(6) 6_556 6_556
C13 N3 C12 117.7(6) . .
C13 N3 Cd 117.3(5) . .
C13 N3 Cd 117.3(5) 6_556 .
C12 N3 Cd 124.9(4) 6_556 .
C12 N3 Cd 124.9(4) . .
N1 C1 C9 126.7(4) . .
N1 C1 C2 108.2(3) . .
C9 C1 C2 125.1(4) . .
C3 C2 C1 107.2(4) . .
C3 C2 H2 126.4 . .
C1 C2 H2 126.4 . .
C2 C3 C4 107.4(4) . .
C2 C3 H3 126.3 . .
C4 C3 H3 126.3 . .
N1 C4 C5 126.0(4) . .
N1 C4 C3 109.4(3) . .
C5 C4 C3 124.4(4) . .
C4 C5 C4 124.3(5) . 2_665
C4 C5 C6 117.8(2) . .
C4 C5 C6 117.8(2) 2_665 .
C7 C6 C7 115.7(5) 2_665 .
C7 C6 C5 122.1(3) 2_665 .
C7 C6 C5 122.1(3) . .
C8 C7 C6 120.1(5) . .
C8 C7 H7 120.0 . .
C6 C7 H7 120.0 . .
N2 C8 C7 123.9(5) . .
N2 C8 H8 118.1 . .
C7 C8 H8 118.1 . .
C1 C9 C1 125.9(5) 6_556 .
C1 C9 C10 117.0(2) 6_556 .
C1 C9 C10 117.0(2) . .
C11 C10 C14 117.5(6) 6_556 6_556
C11 C10 C14 117.5(6) . .
C11 C10 C9 123.3(6) . .
C11 C10 C9 123.3(6) 6_556 .
C14 C10 C9 119.1(5) 6_556 .
C14 C10 C9 119.1(5) . .
C10 C11 C12 123.2(7) . .
C10 C11 H11 118.4 . .
C12 C11 H11 118.4 . .
N3 C12 C11 121.2(7) . .
N3 C12 H12 119.4 . .
C11 C12 H12 119.4 . .
N3 C13 C14 122.9(8) . .
N3 C13 H13 118.5 . .
C14 C13 H13 118.5 . .
C10 C14 C13 117.2(7) . .
C10 C14 H14 121.4 . .
C13 C14 H14 121.4 . .

loop_
_geom_bond_atom_site_label_1
_geom_bond_atom_site_label_2
_geom_bond_distance
_geom_bond_site_symmetry_2
Cd N2 2.434(4) 7_565
Cd N2 2.434(4) 3_546
Cd N3 2.458(4) 5_556
Cd N3 2.458(4) .
Cd I 2.9348(7) .
Cd I 2.9348(7) 5_556
N1 C4 1.354(5) .
N1 C1 1.374(4) .
N1 H1 0.8600 .
N2 C8 1.323(5) .
N2 C8 1.323(5) 2_665
N2 Cd 2.434(4) 3_556
N3 C13 1.320(9) .
N3 C13 1.320(9) 6_556
N3 C12 1.323(9) 6_556
N3 C12 1.323(9) .
C1 C9 1.388(4) .
C1 C2 1.440(6) .
C2 C3 1.354(6) .
C2 H2 0.9300 .
C3 C4 1.425(6) .
C3 H3 0.9300 .
C4 C5 1.415(4) .
C5 C4 1.415(5) 2_665
C5 C6 1.478(8) .
C6 C7 1.385(6) 2_665
C6 C7 1.385(6) .
C7 C8 1.376(6) .
C7 H7 0.9300 .
C8 H8 0.9300 .
C9 C1 1.388(4) 6_556
C9 C10 1.511(7) .
C10 C11 1.307(10) .
C10 C11 1.307(10) 6_556
C10 C14 1.398(10) 6_556
C10 C14 1.398(10) .
C11 C12 1.387(10) .
C11 H11 0.9300 .
C12 H12 0.9300 .
C13 C14 1.430(11) .
C13 H13 0.9300 .
C14 H14 0.9300 .
